data_4347144
loop_
_publ_author_name
'Zhang, Peng'
'Jung, Julie'
'Zhang, Li'
'Tang, Jinkui'
'Le Guennic, Boris'

_publ_section_title
;
 Elucidating the Magnetic Anisotropy and Relaxation Dynamics of
 Low-Coordinate Lanthanide Compounds.
;
_journal_issue 4
_journal_name_full 'Inorganic chemistry'
_journal_page_first 1905
_journal_page_last 1911
_journal_paper_doi 10.1021/acs.inorgchem.5b02792
_journal_volume 55
_journal_year 2016
_chemical_formula_sum 'C30 H78 Cl Dy Li N3 O3 Si6'
_chemical_formula_weight 902.38
_space_group_IT_number 15
_space_group_name_Hall '-C 2yc'
_space_group_name_H-M_alt 'C 1 2/c 1'
_symmetry_cell_setting monoclinic
_symmetry_space_group_name_H-M 'C 1 2/c 1'
_atom_sites_solution_hydrogens geom
_atom_sites_solution_primary direct
_atom_sites_solution_secondary difmap
_audit_creation_method SHELXL-97
_cell_angle_alpha 90.00
_cell_angle_beta 132.182(2)
_cell_angle_gamma 90.00
_cell_formula_units_Z 8
_cell_length_a 37.436(5)
_cell_length_b 15.966(2)
_cell_length_c 25.505(4)
_cell_measurement_reflns_used 7365
_cell_measurement_temperature 185(2)
_cell_measurement_theta_max 22.33
_cell_measurement_theta_min 2.16
_cell_volume 11296(3)
_computing_cell_refinement 'Bruker SAINT'
_computing_data_collection 'Bruker APEX2'
_computing_data_reduction 'Bruker SAINT'
_computing_molecular_graphics 'Bruker SHELXTL'
_computing_publication_material 'Bruker SHELXTL'
_computing_structure_refinement 'SHELXL-97 (Sheldrick, 1997)'
_computing_structure_solution 'SHELXS-97 (Sheldrick, 1990)'
_diffrn_ambient_temperature 185(2)
_diffrn_measured_fraction_theta_full 0.997
_diffrn_measured_fraction_theta_max 0.997
_diffrn_measurement_device_type 'Bruker APEX-II CCD'
_diffrn_radiation_monochromator graphite
_diffrn_radiation_source 'fine-focus sealed tube'
_diffrn_radiation_type MoK\a
_diffrn_radiation_wavelength 0.71073
_diffrn_reflns_av_R_equivalents 0.0723
_diffrn_reflns_av_sigmaI/netI 0.0781
_diffrn_reflns_limit_h_max 46
_diffrn_reflns_limit_h_min -45
_diffrn_reflns_limit_k_max 17
_diffrn_reflns_limit_k_min -19
_diffrn_reflns_limit_l_max 24
_diffrn_reflns_limit_l_min -31
_diffrn_reflns_number 34974
_diffrn_reflns_theta_full 26.12
_diffrn_reflns_theta_max 26.12
_diffrn_reflns_theta_min 1.47
_exptl_absorpt_coefficient_mu 1.522
_exptl_absorpt_correction_T_max 0.760
_exptl_absorpt_correction_T_min 0.723
_exptl_absorpt_correction_type multi-scan
_exptl_crystal_colour pale-yellow
_exptl_crystal_density_diffrn 1.061
_exptl_crystal_density_method 'not measured'
_exptl_crystal_description block
_exptl_crystal_F_000 3784
_exptl_crystal_size_max 0.22
_exptl_crystal_size_mid 0.19
_exptl_crystal_size_min 0.18
_refine_diff_density_max 1.481
_refine_diff_density_min -0.870
_refine_diff_density_rms 0.169
_refine_ls_extinction_method none
_refine_ls_goodness_of_fit_ref 0.960
_refine_ls_hydrogen_treatment constr
_refine_ls_matrix_type full
_refine_ls_number_parameters 424
_refine_ls_number_reflns 11229
_refine_ls_number_restraints 72
_refine_ls_restrained_S_all 0.963
_refine_ls_R_factor_all 0.1307
_refine_ls_R_factor_gt 0.0652
_refine_ls_shift/su_max 0.087
_refine_ls_shift/su_mean 0.002
_refine_ls_structure_factor_coef Fsqd
_refine_ls_weighting_details 'calc w=1/[\s^2^(Fo^2^)+(0.1534P)^2^+0.0000P] where P=(Fo^2^+2Fc^2^)/3'
_refine_ls_weighting_scheme calc
_refine_ls_wR_factor_gt 0.1984
_refine_ls_wR_factor_ref 0.2494
_reflns_number_gt 5890
_reflns_number_total 11229
_reflns_threshold_expression >2sigma(I)
_cod_data_source_file ic5b02792_si_002.cif
_cod_data_source_block 4-Dy
_cod_depositor_comments
;
The following automatic conversions were performed:

data item '_symmetry_cell_setting' value 'Monoclinic' was changed to
'monoclinic' in accordance with the
/home/saulius/struct/COD-crude-data/automatic-downloads/DataCite-retrospective/ACS/depositions/lib/dictionaries/cif_core.dic
dictionary named 'cif_core.dic' version 2.4.2 last updated on
2011-04-26.

Automatic conversion script
Id: cif_fix_values 6909 2019-04-08 15:41:33Z antanas 
;
_cod_original_sg_symbol_H-M C2/c
_cod_database_code 4347144

loop_
_symmetry_equiv_pos_as_xyz
'x, y, z'
'-x, y, -z+1/2'
'x+1/2, y+1/2, z'
'-x+1/2, y+1/2, -z+1/2'
'-x, -y, -z'
'x, -y, z-1/2'
'-x+1/2, -y+1/2, -z'
'x+1/2, -y+1/2, z-1/2'

loop_
_atom_site_label
_atom_site_type_symbol
_atom_site_fract_x
_atom_site_fract_y
_atom_site_fract_z
_atom_site_U_iso_or_equiv
_atom_site_adp_type
_atom_site_occupancy
_atom_site_symmetry_multiplicity
_atom_site_calc_flag
_atom_site_refinement_flags
Dy1 Dy 0.142159(15) 0.47389(3) 0.78571(2) 0.0635(2) Uani 1 1 d .
N1 N 0.1239(3) 0.3355(4) 0.7639(4) 0.0678(18) Uani 1 1 d .
N2 N 0.1053(3) 0.5609(5) 0.6913(4) 0.074(2) Uani 1 1 d .
N3 N 0.1577(3) 0.5239(4) 0.8824(4) 0.072(2) Uani 1 1 d .
Si1 Si 0.17013(13) 0.2650(2) 0.81838(18) 0.0910(9) Uani 1 1 d .
Si2 Si 0.06690(12) 0.3053(2) 0.69335(15) 0.0889(9) Uani 1 1 d .
Si3 Si 0.12271(11) 0.5556(2) 0.64433(15) 0.0837(8) Uani 1 1 d .
Si4 Si 0.06517(12) 0.6352(2) 0.67197(19) 0.0981(10) Uani 1 1 d .
Si5 Si 0.20019(12) 0.6008(2) 0.92828(16) 0.0942(9) Uani 1 1 d .
Si6 Si 0.13204(13) 0.4834(2) 0.91278(17) 0.0863(9) Uani 1 1 d .
C1 C 0.2044(5) 0.2404(9) 0.7901(8) 0.134(5) Uani 1 1 d .
H1A H 0.1837 0.2112 0.7457 0.202 Uiso 1 1 calc R
H1B H 0.2317 0.2060 0.8253 0.202 Uiso 1 1 calc R
H1C H 0.2152 0.2916 0.7849 0.202 Uiso 1 1 calc R
C2 C 0.2134(5) 0.3044(9) 0.9121(6) 0.126(5) Uani 1 1 d .
H2A H 0.2341 0.3459 0.9172 0.189 Uiso 1 1 calc R
H2B H 0.2325 0.2587 0.9437 0.189 Uiso 1 1 calc R
H2C H 0.1957 0.3289 0.9231 0.189 Uiso 1 1 calc R
C3 C 0.1517(6) 0.1594(8) 0.8242(10) 0.157(6) Uani 1 1 d .
H3A H 0.1413 0.1634 0.8497 0.235 Uiso 1 1 calc R
H3B H 0.1786 0.1217 0.8484 0.235 Uiso 1 1 calc R
H3C H 0.1257 0.1386 0.7773 0.235 Uiso 1 1 calc R
C4 C 0.0616(6) 0.2477(10) 0.6252(7) 0.156(6) Uani 1 1 d .
H4A H 0.0618 0.2868 0.5968 0.235 Uiso 1 1 calc R
H4B H 0.0320 0.2166 0.5956 0.235 Uiso 1 1 calc R
H4C H 0.0883 0.2098 0.6479 0.235 Uiso 1 1 calc R
C5 C 0.0272(4) 0.3997(8) 0.6489(6) 0.117(4) Uani 1 1 d .
H5A H 0.0257 0.4276 0.6807 0.176 Uiso 1 1 calc R
H5B H -0.0046 0.3827 0.6072 0.176 Uiso 1 1 calc R
H5C H 0.0402 0.4373 0.6359 0.176 Uiso 1 1 calc R
C6 C 0.0362(5) 0.2382(8) 0.7140(7) 0.122(4) Uani 1 1 d .
H6A H 0.0316 0.1828 0.6958 0.183 Uiso 1 1 calc R
H6B H 0.0054 0.2622 0.6923 0.183 Uiso 1 1 calc R
H6C H 0.0558 0.2356 0.7643 0.183 Uiso 1 1 calc R
C7 C 0.1775(4) 0.6171(8) 0.6837(7) 0.119(4) Uani 1 1 d .
H7A H 0.1723 0.6746 0.6879 0.178 Uiso 1 1 calc R
H7B H 0.1847 0.6133 0.6540 0.178 Uiso 1 1 calc R
H7C H 0.2041 0.5953 0.7298 0.178 Uiso 1 1 calc R
C8 C 0.1362(5) 0.4510(8) 0.6388(8) 0.117(4) Uani 1 1 d .
H8A H 0.1609 0.4290 0.6856 0.176 Uiso 1 1 calc R
H8B H 0.1472 0.4503 0.6140 0.176 Uiso 1 1 calc R
H8C H 0.1078 0.4172 0.6138 0.176 Uiso 1 1 calc R
C9 C 0.0756(5) 0.5891(10) 0.5503(6) 0.136(5) Uani 1 1 d .
H9A H 0.0477 0.5541 0.5265 0.204 Uiso 1 1 calc R
H9B H 0.0880 0.5842 0.5274 0.204 Uiso 1 1 calc R
H9C H 0.0669 0.6463 0.5484 0.204 Uiso 1 1 calc R
C10 C 0.0567(4) 0.6319(9) 0.7368(7) 0.125(5) Uani 1 1 d .
H10A H 0.0441 0.5782 0.7344 0.187 Uiso 1 1 calc R
H10B H 0.0346 0.6750 0.7253 0.187 Uiso 1 1 calc R
H10C H 0.0872 0.6408 0.7838 0.187 Uiso 1 1 calc R
C11 C 0.0856(7) 0.7446(8) 0.6777(10) 0.162(6) Uani 1 1 d .
H11A H 0.1158 0.7548 0.7246 0.243 Uiso 1 1 calc R
H11B H 0.0620 0.7836 0.6671 0.243 Uiso 1 1 calc R
H11C H 0.0894 0.7515 0.6443 0.243 Uiso 1 1 calc R
C12 C 0.0032(4) 0.6226(10) 0.5815(7) 0.148(6) Uani 1 1 d .
H12A H 0.0048 0.6319 0.5459 0.222 Uiso 1 1 calc R
H12B H -0.0184 0.6626 0.5757 0.222 Uiso 1 1 calc R
H12C H -0.0084 0.5670 0.5767 0.222 Uiso 1 1 calc R
C13 C 0.1997(5) 0.6672(8) 0.8678(7) 0.115(4) Uani 1 1 d .
H13A H 0.2108 0.6349 0.8494 0.173 Uiso 1 1 calc R
H13B H 0.2206 0.7145 0.8934 0.173 Uiso 1 1 calc R
H13C H 0.1675 0.6865 0.8294 0.173 Uiso 1 1 calc R
C14 C 0.1917(6) 0.6742(9) 0.9749(10) 0.168(7) Uani 1 1 d .
H14A H 0.1588 0.6927 0.9433 0.252 Uiso 1 1 calc R
H14B H 0.2126 0.7217 0.9909 0.252 Uiso 1 1 calc R
H14C H 0.1993 0.6466 1.0148 0.252 Uiso 1 1 calc R
C15 C 0.2637(5) 0.5597(12) 0.9991(7) 0.154(6) Uani 1 1 d .
H15A H 0.2626 0.5045 1.0129 0.231 Uiso 1 1 calc R
H15B H 0.2814 0.5962 1.0395 0.231 Uiso 1 1 calc R
H15C H 0.2793 0.5576 0.9810 0.231 Uiso 1 1 calc R
C16 C 0.0954(6) 0.5626(11) 0.9140(9) 0.150(6) Uani 1 1 d .
H16A H 0.1156 0.6089 0.9436 0.226 Uiso 1 1 calc R
H16B H 0.0824 0.5370 0.9322 0.226 Uiso 1 1 calc R
H16C H 0.0695 0.5823 0.8668 0.226 Uiso 1 1 calc R
C17 C 0.1757(5) 0.4372(11) 1.0033(7) 0.137(5) Uani 1 1 d .
H17A H 0.1941 0.3942 1.0043 0.206 Uiso 1 1 calc R
H17B H 0.1584 0.4134 1.0153 0.206 Uiso 1 1 calc R
H17C H 0.1970 0.4801 1.0368 0.206 Uiso 1 1 calc R
C18 C 0.0902(4) 0.3953(8) 0.8559(6) 0.107(4) Uani 1 1 d .
H18A H 0.0670 0.4134 0.8075 0.161 Uiso 1 1 calc R
H18B H 0.0737 0.3781 0.8710 0.161 Uiso 1 1 calc R
H18C H 0.1083 0.3489 0.8600 0.161 Uiso 1 1 calc R
C19 C 0.3205(10) 0.4914(15) 0.7706(14) 0.216(9) Uani 1 1 d U
H19A H 0.3554 0.4955 0.8046 0.259 Uiso 1 1 calc R
H19B H 0.3076 0.5478 0.7585 0.259 Uiso 1 1 calc R
C20 C 0.3041(9) 0.4486(16) 0.7055(13) 0.211(9) Uani 1 1 d U
H20A H 0.2886 0.4885 0.6669 0.253 Uiso 1 1 calc R
H20B H 0.3314 0.4242 0.7142 0.253 Uiso 1 1 calc R
C21 C 0.2729(8) 0.3889(15) 0.6889(12) 0.208(9) Uani 1 1 d U
H21A H 0.2803 0.3360 0.6792 0.249 Uiso 1 1 calc R
H21B H 0.2400 0.4047 0.6483 0.249 Uiso 1 1 calc R
C22 C 0.2814(9) 0.3840(16) 0.7586(13) 0.224(10) Uani 1 1 d U
H22A H 0.2504 0.3815 0.7457 0.268 Uiso 1 1 calc R
H22B H 0.2988 0.3329 0.7839 0.268 Uiso 1 1 calc R
C23 C 0.3177(8) 0.6614(16) 0.8903(12) 0.201(9) Uani 1 1 d U
H23A H 0.3020 0.6667 0.8410 0.241 Uiso 1 1 calc R
H23B H 0.2926 0.6646 0.8919 0.241 Uiso 1 1 calc R
C24 C 0.3449(8) 0.7262(14) 0.9231(12) 0.194(8) Uani 1 1 d U
H24A H 0.3302 0.7675 0.9314 0.233 Uiso 1 1 calc R
H24B H 0.3526 0.7521 0.8973 0.233 Uiso 1 1 calc R
C25 C 0.3850(8) 0.6908(16) 0.9853(13) 0.218(10) Uani 1 1 d U
H25A H 0.3925 0.7164 1.0262 0.262 Uiso 1 1 calc R
H25B H 0.4129 0.6939 0.9900 0.262 Uiso 1 1 calc R
C26 C 0.3680(9) 0.6049(16) 0.9747(14) 0.224(10) Uani 1 1 d U
H26A H 0.3952 0.5670 0.9978 0.269 Uiso 1 1 calc R
H26B H 0.3551 0.5981 0.9970 0.269 Uiso 1 1 calc R
C27 C 0.3576(9) 0.3920(18) 1.0063(14) 0.243(11) Uani 1 1 d U
H27A H 0.3279 0.3964 0.9968 0.292 Uiso 1 1 calc R
H27B H 0.3785 0.4376 1.0377 0.292 Uiso 1 1 calc R
C28 C 0.3813(10) 0.3109(19) 1.0419(15) 0.250(12) Uani 1 1 d U
H28A H 0.4073 0.3197 1.0923 0.300 Uiso 1 1 calc R
H28B H 0.3582 0.2729 1.0348 0.300 Uiso 1 1 calc R
C29 C 0.3984(10) 0.2783(17) 1.0152(14) 0.233(10) Uani 1 1 d U
H29A H 0.3941 0.2181 1.0091 0.279 Uiso 1 1 calc R
H29B H 0.4319 0.2927 1.0421 0.279 Uiso 1 1 calc R
C30 C 0.3648(10) 0.3247(17) 0.9471(14) 0.235(11) Uani 1 1 d U
H30A H 0.3810 0.3338 0.9298 0.281 Uiso 1 1 calc R
H30B H 0.3373 0.2889 0.9132 0.281 Uiso 1 1 calc R
Li1 Li 0.3078(7) 0.4749(11) 0.8737(11) 0.096(5) Uani 1 1 d .
Cl1 Cl 0.22838(10) 0.47173(19) 0.83067(15) 0.0956(8) Uani 1 1 d .
O1 O 0.3064(4) 0.4499(6) 0.8014(5) 0.124(3) Uani 1 1 d .
O2 O 0.3366(4) 0.5851(6) 0.9113(6) 0.132(3) Uani 1 1 d .
O3 O 0.3482(4) 0.3992(6) 0.9477(5) 0.128(3) Uani 1 1 d .

loop_
_atom_site_aniso_label
_atom_site_aniso_U_11
_atom_site_aniso_U_22
_atom_site_aniso_U_33
_atom_site_aniso_U_23
_atom_site_aniso_U_13
_atom_site_aniso_U_12
Dy1 0.0700(3) 0.0663(3) 0.0562(3) -0.0025(2) 0.0432(2) -0.0023(2)
N1 0.077(5) 0.058(4) 0.066(4) -0.003(3) 0.047(4) -0.006(4)
N2 0.071(5) 0.083(5) 0.063(4) 0.001(4) 0.042(4) -0.002(4)
N3 0.078(5) 0.083(5) 0.064(4) -0.011(4) 0.052(4) -0.012(4)
Si1 0.112(2) 0.0806(19) 0.099(2) 0.0204(17) 0.078(2) 0.0194(18)
Si2 0.101(2) 0.0835(19) 0.0736(17) -0.0109(15) 0.0553(18) -0.0235(17)
Si3 0.089(2) 0.093(2) 0.0659(15) 0.0074(15) 0.0504(16) -0.0031(16)
Si4 0.086(2) 0.088(2) 0.110(2) 0.0210(19) 0.062(2) 0.0170(17)
Si5 0.098(2) 0.112(2) 0.0833(18) -0.0356(18) 0.0652(18) -0.0319(19)
Si6 0.101(2) 0.103(2) 0.0852(19) -0.0173(16) 0.0747(19) -0.0159(18)
C1 0.179(14) 0.122(10) 0.169(13) 0.020(10) 0.144(13) 0.042(10)
C2 0.126(10) 0.137(11) 0.083(8) 0.044(8) 0.058(8) 0.042(9)
C3 0.205(17) 0.090(9) 0.219(17) 0.060(11) 0.160(15) 0.038(10)
C4 0.214(17) 0.159(14) 0.121(11) -0.062(10) 0.122(12) -0.065(13)
C5 0.074(7) 0.131(11) 0.092(8) 0.019(8) 0.033(7) -0.003(7)
C6 0.118(10) 0.109(9) 0.127(10) -0.013(8) 0.077(9) -0.037(8)
C7 0.122(10) 0.133(10) 0.124(10) -0.005(8) 0.092(9) -0.025(9)
C8 0.142(12) 0.123(10) 0.117(10) -0.006(8) 0.099(10) 0.002(9)
C9 0.128(11) 0.198(15) 0.074(7) 0.007(9) 0.065(8) -0.002(11)
C10 0.100(9) 0.124(10) 0.146(11) 0.013(9) 0.081(9) 0.039(8)
C11 0.204(17) 0.082(9) 0.224(18) 0.019(11) 0.153(16) 0.012(10)
C12 0.085(9) 0.205(16) 0.120(10) 0.074(11) 0.055(8) 0.047(10)
C13 0.140(11) 0.110(9) 0.127(10) -0.032(8) 0.102(10) -0.050(8)
C14 0.231(18) 0.132(12) 0.240(18) -0.108(13) 0.198(17) -0.078(12)
C15 0.107(10) 0.233(18) 0.093(9) -0.031(11) 0.056(9) -0.064(12)
C16 0.159(14) 0.184(14) 0.188(15) -0.060(13) 0.149(14) -0.046(12)
C17 0.145(12) 0.186(14) 0.101(9) -0.003(10) 0.092(10) -0.021(11)
C18 0.120(9) 0.119(9) 0.112(9) -0.011(7) 0.090(8) -0.023(8)
C19 0.234(13) 0.212(12) 0.214(12) -0.006(9) 0.155(10) -0.037(9)
C20 0.235(13) 0.233(13) 0.194(12) 0.007(8) 0.157(10) -0.021(9)
C21 0.221(12) 0.220(13) 0.194(12) -0.005(8) 0.144(9) -0.011(9)
C22 0.227(13) 0.238(13) 0.233(13) 0.011(9) 0.166(10) -0.014(9)
C23 0.184(11) 0.188(12) 0.213(12) -0.002(9) 0.126(9) -0.018(8)
C24 0.202(12) 0.176(11) 0.202(11) -0.015(8) 0.135(9) -0.006(8)
C25 0.209(13) 0.206(13) 0.215(13) -0.005(9) 0.133(9) -0.016(9)
C26 0.220(13) 0.189(13) 0.215(13) 0.011(9) 0.126(9) -0.014(9)
C27 0.241(14) 0.249(15) 0.241(14) -0.011(9) 0.163(10) 0.031(9)
C28 0.260(15) 0.249(15) 0.245(14) 0.019(9) 0.171(11) 0.020(9)
C29 0.249(14) 0.244(14) 0.214(13) 0.003(9) 0.159(10) 0.028(9)
C30 0.250(14) 0.237(14) 0.218(13) -0.011(9) 0.158(10) 0.032(9)
Li1 0.095(13) 0.087(12) 0.093(12) 0.006(10) 0.058(11) 0.010(10)
Cl1 0.0771(17) 0.122(2) 0.0907(18) 0.0023(16) 0.0575(15) 0.0050(15)
O1 0.165(9) 0.111(6) 0.136(7) -0.015(6) 0.118(7) -0.026(6)
O2 0.124(7) 0.104(7) 0.126(7) -0.009(6) 0.067(6) -0.002(6)
O3 0.142(8) 0.136(7) 0.114(6) 0.026(6) 0.089(6) 0.048(6)

loop_
_atom_type_symbol
_atom_type_description
_atom_type_scat_dispersion_real
_atom_type_scat_dispersion_imag
_atom_type_scat_source
C C 0.0033 0.0016 'International Tables Vol C Tables 4.2.6.8 and 6.1.1.4'
H H 0.0000 0.0000 'International Tables Vol C Tables 4.2.6.8 and 6.1.1.4'
N N 0.0061 0.0033 'International Tables Vol C Tables 4.2.6.8 and 6.1.1.4'
Si Si 0.0817 0.0704 'International Tables Vol C Tables 4.2.6.8 and 6.1.1.4'
Dy Dy -0.1892 4.4098 'International Tables Vol C Tables 4.2.6.8 and 6.1.1.4'
Cl Cl 0.1484 0.1585 'International Tables Vol C Tables 4.2.6.8 and 6.1.1.4'
Li Li -0.0003 0.0001 'International Tables Vol C Tables 4.2.6.8 and 6.1.1.4'
O O 0.0106 0.0060 'International Tables Vol C Tables 4.2.6.8 and 6.1.1.4'

loop_
_geom_angle_atom_site_label_1
_geom_angle_atom_site_label_2
_geom_angle_atom_site_label_3
_geom_angle
N3 Dy1 N1 115.2(3)
N3 Dy1 N2 117.8(3)
N1 Dy1 N2 117.8(3)
N3 Dy1 Cl1 100.9(2)
N1 Dy1 Cl1 100.1(2)
N2 Dy1 Cl1 99.6(2)
Si2 N1 Si1 122.5(4)
Si2 N1 Dy1 119.7(4)
Si1 N1 Dy1 117.7(4)
Si4 N2 Si3 120.6(5)
Si4 N2 Dy1 121.4(4)
Si3 N2 Dy1 117.8(4)
Si5 N3 Si6 120.5(4)
Si5 N3 Dy1 116.2(4)
Si6 N3 Dy1 123.1(4)
N1 Si1 C3 115.5(6)
N1 Si1 C2 110.3(5)
C3 Si1 C2 104.6(7)
N1 Si1 C1 113.6(5)
C3 Si1 C1 103.0(7)
C2 Si1 C1 109.2(7)
N1 Si2 C4 113.7(6)
N1 Si2 C5 109.6(5)
C4 Si2 C5 106.8(7)
N1 Si2 C6 115.8(5)
C4 Si2 C6 106.1(6)
C5 Si2 C6 104.0(6)
N2 Si3 C8 111.4(5)
N2 Si3 C7 113.6(5)
C8 Si3 C7 105.7(7)
N2 Si3 C9 114.4(5)
C8 Si3 C9 104.0(7)
C7 Si3 C9 107.0(6)
N2 Si4 C11 113.1(6)
N2 Si4 C10 111.2(5)
C11 Si4 C10 105.0(7)
N2 Si4 C12 113.6(6)
C11 Si4 C12 107.3(8)
C10 Si4 C12 106.1(6)
N3 Si5 C14 114.6(5)
N3 Si5 C13 110.8(5)
C14 Si5 C13 105.2(7)
N3 Si5 C15 113.6(6)
C14 Si5 C15 104.8(8)
C13 Si5 C15 107.2(6)
N3 Si6 C17 114.6(5)
N3 Si6 C18 111.4(4)
C17 Si6 C18 104.1(7)
N3 Si6 C16 113.0(6)
C17 Si6 C16 106.8(7)
C18 Si6 C16 106.2(6)
O1 C19 C20 113(2)
C21 C20 C19 107(2)
C20 C21 C22 102(2)
O1 C22 C21 112.3(19)
C24 C23 O2 120(2)
C23 C24 C25 101(2)
C24 C25 C26 100(2)
O2 C26 C25 113(2)
O3 C27 C28 112(2)
C29 C28 C27 109(3)
C28 C29 C30 95(2)
O3 C30 C29 118(2)
O1 Li1 O3 109.3(10)
O1 Li1 O2 108.8(11)
O3 Li1 O2 106.4(11)
O1 Li1 Cl1 110.1(10)
O3 Li1 Cl1 111.4(10)
O2 Li1 Cl1 110.7(9)
Li1 Cl1 Dy1 177.8(5)
C22 O1 C19 103.7(15)
C22 O1 Li1 121.2(13)
C19 O1 Li1 134.4(14)
C26 O2 C23 94.3(18)
C26 O2 Li1 126.8(16)
C23 O2 Li1 131.4(14)
C27 O3 C30 99.5(18)
C27 O3 Li1 129.5(16)
C30 O3 Li1 128.9(15)

loop_
_geom_bond_atom_site_label_1
_geom_bond_atom_site_label_2
_geom_bond_distance
Dy1 N3 2.264(7)
Dy1 N1 2.269(7)
Dy1 N2 2.274(7)
Dy1 Cl1 2.601(3)
N1 Si2 1.693(8)
N1 Si1 1.722(8)
N2 Si4 1.706(9)
N2 Si3 1.708(8)
N3 Si5 1.704(8)
N3 Si6 1.717(8)
Si1 C3 1.864(13)
Si1 C2 1.879(13)
Si1 C1 1.886(12)
Si2 C4 1.856(12)
Si2 C5 1.872(13)
Si2 C6 1.886(12)
Si3 C8 1.778(13)
Si3 C7 1.849(12)
Si3 C9 1.863(12)
Si4 C11 1.873(14)
Si4 C10 1.881(14)
Si4 C12 1.887(13)
Si5 C14 1.843(12)
Si5 C13 1.862(12)
Si5 C15 1.891(16)
Si6 C17 1.865(14)
Si6 C18 1.868(12)
Si6 C16 1.880(15)
C19 O1 1.38(2)
C19 C20 1.49(3)
C20 C21 1.34(3)
C21 C22 1.58(3)
C22 O1 1.34(2)
C23 C24 1.29(2)
C23 O2 1.33(2)
C24 C25 1.37(3)
C25 C26 1.46(3)
C26 O2 1.24(3)
C27 O3 1.29(3)
C27 C28 1.49(3)
C28 C29 1.32(3)
C29 C30 1.49(3)
C30 O3 1.35(2)
Li1 O1 1.85(2)
Li1 O3 1.87(2)
Li1 O2 1.95(2)
Li1 Cl1 2.38(2)
